data_1552626
loop_
_publ_author_name
'Song, Ya-Jie'
'Zheng, Hong-Bo'
'Peng, Ai-Hong'
'Ma, Jia-Hui'
'Lu, Dan-Dan'
'Li, Xia'
'Zhang, Hang-Yu'
'Xie, Wei-Dong'

_publ_section_title
;
 Strepantibins A-C: Hexokinase II Inhibitors from a Mud Dauber Wasp
 Associated Streptomyces sp.
;
_journal_issue 5
_journal_name_full 'Journal of natural products'
_journal_page_first 1114
_journal_page_last 1119
_journal_paper_doi 10.1021/acs.jnatprod.8b00821
_journal_volume 82
_journal_year 2019
_chemical_formula_sum 'C21 H17 N O2'
_chemical_formula_weight 315.36
_space_group_crystal_system monoclinic
_space_group_IT_number 14
_space_group_name_Hall '-P 2yn'
_space_group_name_H-M_alt 'P 1 21/n 1'
_atom_sites_solution_hydrogens geom
_audit_creation_method SHELXL-2014/7
_cell_angle_alpha 90
_cell_angle_beta 91.375(3)
_cell_angle_gamma 90
_cell_formula_units_Z 4
_cell_length_a 5.8252(6)
_cell_length_b 13.4510(15)
_cell_length_c 20.651(2)
_cell_measurement_reflns_used 5367
_cell_measurement_temperature 296(2)
_cell_measurement_theta_max 26.85
_cell_measurement_theta_min 3.03
_cell_volume 1617.6(3)
_computing_structure_refinement 'SHELXL-2014/7 (Sheldrick, 2014)'
_diffrn_ambient_temperature 296(2)
_diffrn_measured_fraction_theta_full 0.999
_diffrn_measured_fraction_theta_max 0.999
_diffrn_measurement_device_type 'Bruker APEX-II CCD'
_diffrn_measurement_method '\f and \w scans'
_diffrn_radiation_type MoK\a
_diffrn_radiation_wavelength 0.71073
_diffrn_reflns_av_R_equivalents 0.0949
_diffrn_reflns_av_unetI/netI 0.0731
_diffrn_reflns_Laue_measured_fraction_full 0.999
_diffrn_reflns_Laue_measured_fraction_max 0.999
_diffrn_reflns_limit_h_max 7
_diffrn_reflns_limit_h_min -7
_diffrn_reflns_limit_k_max 17
_diffrn_reflns_limit_k_min -17
_diffrn_reflns_limit_l_max 26
_diffrn_reflns_limit_l_min -26
_diffrn_reflns_number 29089
_diffrn_reflns_point_group_measured_fraction_full 0.999
_diffrn_reflns_point_group_measured_fraction_max 0.999
_diffrn_reflns_theta_full 25.242
_diffrn_reflns_theta_max 27.101
_diffrn_reflns_theta_min 3.029
_exptl_absorpt_coefficient_mu 0.083
_exptl_crystal_density_diffrn 1.295
_exptl_crystal_description Yellow
_exptl_crystal_F_000 664
_exptl_crystal_size_max 0.3
_exptl_crystal_size_mid 0.2
_exptl_crystal_size_min 0.12
_refine_diff_density_max 1.485
_refine_diff_density_min -0.366
_refine_diff_density_rms 0.073
_refine_ls_extinction_method none
_refine_ls_goodness_of_fit_ref 1.043
_refine_ls_hydrogen_treatment constr
_refine_ls_matrix_type full
_refine_ls_number_parameters 219
_refine_ls_number_reflns 3579
_refine_ls_number_restraints 0
_refine_ls_restrained_S_all 1.043
_refine_ls_R_factor_all 0.1423
_refine_ls_R_factor_gt 0.0729
_refine_ls_shift/su_max 0.000
_refine_ls_shift/su_mean 0.000
_refine_ls_structure_factor_coef Fsqd
_refine_ls_weighting_details 'w=1/[\s^2^(Fo^2^)+(0.0812P)^2^+2.2807P] where P=(Fo^2^+2Fc^2^)/3'
_refine_ls_weighting_scheme calc
_refine_ls_wR_factor_gt 0.1733
_refine_ls_wR_factor_ref 0.2061
_reflns_Friedel_coverage 0.000
_reflns_number_gt 2087
_reflns_number_total 3579
_reflns_threshold_expression 'I > 2\s(I)'
_cod_data_source_file np8b00821_si_004.cif
_cod_data_source_block mo_20180620_0m_a
_cod_original_cell_volume 1617.7(3)
_cod_original_sg_symbol_H-M 'P 21/n'
_cod_database_code 1552626
_shelx_shelxl_version_number 2014/7
_shelx_space_group_comment
;
The symmetry employed for this shelxl refinement is uniquely defined
by the following loop, which should always be used as a source of
symmetry information in preference to the above space-group names.
They are only intended as comments.
;

loop_
_space_group_symop_operation_xyz
'x, y, z'
'-x+1/2, y+1/2, -z+1/2'
'-x, -y, -z'
'x-1/2, -y-1/2, z-1/2'

loop_
_atom_site_label
_atom_site_type_symbol
_atom_site_fract_x
_atom_site_fract_y
_atom_site_fract_z
_atom_site_U_iso_or_equiv
_atom_site_adp_type
_atom_site_occupancy
_atom_site_site_symmetry_order
_atom_site_calc_flag
_atom_site_refinement_flags_posn
_atom_site_refinement_flags_adp
O001 O 0.2967(4) 0.48463(17) 0.68107(10) 0.0307(6) Uani 1 1 d . .
N002 N 0.5536(4) 0.54958(19) 0.60653(11) 0.0228(6) Uani 1 1 d . .
O003 O 0.4681(5) 0.7503(2) 0.82676(13) 0.0500(8) Uani 1 1 d . .
C004 C 0.5512(5) 0.6058(2) 0.65716(14) 0.0213(7) Uani 1 1 d . .
C005 C 0.6861(5) 0.6935(2) 0.67038(14) 0.0230(7) Uani 1 1 d . .
C006 C 0.3896(5) 0.5677(2) 0.70478(14) 0.0230(7) Uani 1 1 d . .
C007 C 0.1801(5) 0.5733(2) 0.80992(14) 0.0224(7) Uani 1 1 d . .
C008 C 0.2170(6) 0.5841(2) 0.87649(14) 0.0257(7) Uani 1 1 d . .
H008 H 0.3532 0.6124 0.8919 0.031 Uiso 1 1 calc R U
C009 C 0.3502(5) 0.6115(2) 0.76357(14) 0.0222(7) Uani 1 1 d . .
C00A C 0.4846(6) 0.6997(2) 0.77687(14) 0.0246(7) Uani 1 1 d . .
C00B C 0.8514(5) 0.7324(2) 0.62346(14) 0.0241(7) Uani 1 1 d . .
C00C C 0.6507(6) 0.7370(2) 0.72944(14) 0.0266(7) Uani 1 1 d . .
H00C H 0.7361 0.7932 0.7403 0.032 Uiso 1 1 calc R U
C00D C -0.0229(5) 0.5278(2) 0.78846(15) 0.0263(7) Uani 1 1 d . .
H00D H -0.0500 0.5181 0.7444 0.032 Uiso 1 1 calc R U
C00E C -0.1842(6) 0.4969(2) 0.83229(15) 0.0287(8) Uani 1 1 d . .
H00E H -0.3193 0.4671 0.8172 0.034 Uiso 1 1 calc R U
C00F C 1.0548(6) 0.7769(2) 0.64540(16) 0.0298(8) Uani 1 1 d . .
H00F H 1.0861 0.7817 0.6897 0.036 Uiso 1 1 calc R U
C00G C 0.0549(6) 0.5534(2) 0.91990(15) 0.0294(8) Uani 1 1 d . .
H00G H 0.0817 0.5620 0.9641 0.035 Uiso 1 1 calc R U
C00H C 0.8069(6) 0.7268(2) 0.55683(15) 0.0274(7) Uani 1 1 d . .
H00H H 0.6707 0.6985 0.5413 0.033 Uiso 1 1 calc R U
C00I C 0.3891(6) 0.4698(2) 0.61543(14) 0.0266(7) Uani 1 1 d . .
C00J C -0.1476(6) 0.5098(2) 0.89774(16) 0.0311(8) Uani 1 1 d . .
H00J H -0.2575 0.4894 0.9268 0.037 Uiso 1 1 calc R U
C00K C 0.9654(6) 0.7634(2) 0.51346(16) 0.0337(8) Uani 1 1 d . .
H00K H 0.9359 0.7587 0.4691 0.040 Uiso 1 1 calc R U
C00L C 1.2105(6) 0.8142(3) 0.60205(18) 0.0363(9) Uani 1 1 d . .
H00L H 1.3452 0.8442 0.6172 0.044 Uiso 1 1 calc R U
C00M C 0.1915(6) 0.4800(3) 0.56743(16) 0.0337(8) Uani 1 1 d . .
H00A H 0.2462 0.4712 0.5243 0.051 Uiso 1 1 calc R U
H00B H 0.1246 0.5449 0.5713 0.051 Uiso 1 1 calc R U
H00I H 0.0778 0.4304 0.5761 0.051 Uiso 1 1 calc R U
C00N C 0.5080(6) 0.3699(3) 0.61366(16) 0.0338(8) Uani 1 1 d . .
H00M H 0.5636 0.3582 0.5710 0.051 Uiso 1 1 calc R U
H00N H 0.4012 0.3186 0.6246 0.051 Uiso 1 1 calc R U
H00O H 0.6346 0.3696 0.6443 0.051 Uiso 1 1 calc R U
C00O C 1.1656(6) 0.8067(3) 0.53612(18) 0.0392(9) Uani 1 1 d . .
H00P H 1.2712 0.8310 0.5070 0.047 Uiso 1 1 calc R U

loop_
_atom_site_aniso_label
_atom_site_aniso_U_11
_atom_site_aniso_U_22
_atom_site_aniso_U_33
_atom_site_aniso_U_23
_atom_site_aniso_U_13
_atom_site_aniso_U_12
O001 0.0386(14) 0.0300(13) 0.0239(11) -0.0062(9) 0.0079(10) -0.0102(11)
N002 0.0259(14) 0.0233(14) 0.0192(12) -0.0010(10) 0.0031(10) -0.0013(11)
O003 0.0611(19) 0.0453(17) 0.0440(16) -0.0074(13) 0.0103(13) -0.0058(14)
C004 0.0233(17) 0.0215(16) 0.0189(15) 0.0026(12) -0.0001(12) 0.0023(13)
C005 0.0226(17) 0.0234(17) 0.0230(15) 0.0035(12) -0.0006(13) 0.0018(13)
C006 0.0237(17) 0.0249(17) 0.0203(15) 0.0020(12) -0.0002(13) -0.0026(13)
C007 0.0265(17) 0.0192(15) 0.0218(15) -0.0004(12) 0.0041(13) 0.0038(13)
C008 0.0318(19) 0.0241(17) 0.0211(15) -0.0014(12) 0.0032(13) 0.0027(14)
C009 0.0241(17) 0.0231(16) 0.0194(15) 0.0014(12) 0.0019(12) 0.0019(13)
C00A 0.0323(18) 0.0227(17) 0.0187(15) -0.0020(12) 0.0004(13) 0.0054(14)
C00B 0.0273(18) 0.0187(16) 0.0263(16) 0.0030(12) 0.0031(13) 0.0009(13)
C00C 0.0298(18) 0.0247(17) 0.0253(16) 0.0002(13) 0.0013(14) -0.0016(14)
C00D 0.0272(18) 0.0273(18) 0.0246(16) 0.0008(13) 0.0011(13) 0.0024(14)
C00E 0.0234(17) 0.0281(18) 0.0348(18) 0.0043(14) 0.0036(14) 0.0034(14)
C00F 0.0310(19) 0.0254(17) 0.0330(18) 0.0036(14) -0.0007(15) -0.0018(15)
C00G 0.038(2) 0.0285(18) 0.0223(16) 0.0012(13) 0.0076(14) 0.0067(15)
C00H 0.0317(19) 0.0237(17) 0.0268(17) 0.0023(13) 0.0024(14) 0.0006(14)
C00I 0.0308(18) 0.0272(17) 0.0222(15) -0.0023(13) 0.0070(13) -0.0047(14)
C00J 0.0321(19) 0.0283(18) 0.0335(18) 0.0068(14) 0.0145(15) 0.0071(15)
C00K 0.048(2) 0.0258(18) 0.0281(18) 0.0054(14) 0.0097(16) -0.0012(16)
C00L 0.029(2) 0.0282(19) 0.051(2) 0.0079(16) 0.0007(16) -0.0049(15)
C00M 0.033(2) 0.038(2) 0.0295(17) -0.0076(15) 0.0030(15) -0.0045(16)
C00N 0.042(2) 0.0305(19) 0.0287(18) -0.0014(14) 0.0055(15) -0.0041(16)
C00O 0.038(2) 0.030(2) 0.050(2) 0.0130(17) 0.0178(18) -0.0016(17)

loop_
_atom_type_symbol
_atom_type_description
_atom_type_scat_dispersion_real
_atom_type_scat_dispersion_imag
_atom_type_scat_source
C C 0.0033 0.0016 'International Tables Vol C Tables 4.2.6.8 and 6.1.1.4'
H H 0.0000 0.0000 'International Tables Vol C Tables 4.2.6.8 and 6.1.1.4'
N N 0.0061 0.0033 'International Tables Vol C Tables 4.2.6.8 and 6.1.1.4'
O O 0.0106 0.0060 'International Tables Vol C Tables 4.2.6.8 and 6.1.1.4'

loop_
_geom_angle_atom_site_label_1
_geom_angle_atom_site_label_2
_geom_angle_atom_site_label_3
_geom_angle
C006 O001 C00I 107.2(2)
C004 N002 C00I 108.1(2)
N002 C004 C005 128.1(3)
N002 C004 C006 110.9(3)
C005 C004 C006 121.0(3)
C00C C005 C004 115.1(3)
C00C C005 C00B 123.1(3)
C004 C005 C00B 121.8(3)
O001 C006 C009 127.6(3)
O001 C006 C004 108.0(2)
C009 C006 C004 124.4(3)
C008 C007 C00D 117.9(3)
C008 C007 C009 120.7(3)
C00D C007 C009 121.4(3)
C00G C008 C007 121.2(3)
C00G C008 H008 119.4
C007 C008 H008 119.4
C006 C009 C00A 114.8(3)
C006 C009 C007 123.3(3)
C00A C009 C007 121.9(3)
O003 C00A C009 123.8(3)
O003 C00A C00C 115.4(3)
C009 C00A C00C 120.8(3)
C00F C00B C00H 118.7(3)
C00F C00B C005 120.1(3)
C00H C00B C005 121.2(3)
C005 C00C C00A 124.0(3)
C005 C00C H00C 118.0
C00A C00C H00C 118.0
C00E C00D C007 120.5(3)
C00E C00D H00D 119.7
C007 C00D H00D 119.7
C00J C00E C00D 120.9(3)
C00J C00E H00E 119.6
C00D C00E H00E 119.6
C00L C00F C00B 120.7(3)
C00L C00F H00F 119.6
C00B C00F H00F 119.6
C008 C00G C00J 120.1(3)
C008 C00G H00G 119.9
C00J C00G H00G 119.9
C00K C00H C00B 120.3(3)
C00K C00H H00H 119.8
C00B C00H H00H 119.8
N002 C00I O001 105.7(2)
N002 C00I C00M 110.2(3)
O001 C00I C00M 107.5(2)
N002 C00I C00N 110.4(3)
O001 C00I C00N 108.5(2)
C00M C00I C00N 114.1(3)
C00E C00J C00G 119.3(3)
C00E C00J H00J 120.4
C00G C00J H00J 120.4
C00O C00K C00H 120.1(3)
C00O C00K H00K 120.0
C00H C00K H00K 120.0
C00F C00L C00O 119.9(3)
C00F C00L H00L 120.0
C00O C00L H00L 120.0
C00I C00M H00A 109.5
C00I C00M H00B 109.5
H00A C00M H00B 109.5
C00I C00M H00I 109.5
H00A C00M H00I 109.5
H00B C00M H00I 109.5
C00I C00N H00M 109.5
C00I C00N H00N 109.5
H00M C00N H00N 109.5
C00I C00N H00O 109.5
H00M C00N H00O 109.5
H00N C00N H00O 109.5
C00K C00O C00L 120.3(3)
C00K C00O H00P 119.9
C00L C00O H00P 119.9

loop_
_geom_bond_atom_site_label_1
_geom_bond_atom_site_label_2
_geom_bond_distance
O001 C006 1.330(4)
O001 C00I 1.484(3)
N002 C004 1.291(4)
N002 C00I 1.454(4)
O003 C00A 1.240(4)
C004 C005 1.440(4)
C004 C006 1.470(4)
C005 C00C 1.372(4)
C005 C00B 1.478(4)
C006 C009 1.374(4)
C007 C008 1.394(4)
C007 C00D 1.394(5)
C007 C009 1.486(4)
C008 C00G 1.381(4)
C008 H008 0.9300
C009 C00A 1.444(4)
C00A C00C 1.480(4)
C00B C00F 1.393(5)
C00B C00H 1.396(4)
C00C H00C 0.9300
C00D C00E 1.384(4)
C00D H00D 0.9300
C00E C00J 1.374(5)
C00E H00E 0.9300
C00F C00L 1.383(5)
C00F H00F 0.9300
C00G C00J 1.385(5)
C00G H00G 0.9300
C00H C00K 1.392(4)
C00H H00H 0.9300
C00I C00M 1.507(5)
C00I C00N 1.513(5)
C00J H00J 0.9300
C00K C00O 1.375(5)
C00K H00K 0.9300
C00L C00O 1.384(5)
C00L H00L 0.9300
C00M H00A 0.9600
C00M H00B 0.9600
C00M H00I 0.9600
C00N H00M 0.9600
C00N H00N 0.9600
C00N H00O 0.9600
C00O H00P 0.9300

loop_
_geom_torsion_atom_site_label_1
_geom_torsion_atom_site_label_2
_geom_torsion_atom_site_label_3
_geom_torsion_atom_site_label_4
_geom_torsion
C00I N002 C004 C005 179.6(3)
C00I N002 C004 C006 1.3(3)
N002 C004 C005 C00C -178.4(3)
C006 C004 C005 C00C -0.2(4)
N002 C004 C005 C00B 1.1(5)
C006 C004 C005 C00B 179.3(3)
C00I O001 C006 C009 178.5(3)
C00I O001 C006 C004 -2.7(3)
N002 C004 C006 O001 1.0(4)
C005 C004 C006 O001 -177.5(3)
N002 C004 C006 C009 179.8(3)
C005 C004 C006 C009 1.3(5)
C00D C007 C008 C00G -2.0(5)
C009 C007 C008 C00G 176.7(3)
O001 C006 C009 C00A 177.5(3)
C004 C006 C009 C00A -1.0(4)
O001 C006 C009 C007 -3.6(5)
C004 C006 C009 C007 177.9(3)
C008 C007 C009 C006 148.2(3)
C00D C007 C009 C006 -33.2(5)
C008 C007 C009 C00A -33.0(4)
C00D C007 C009 C00A 145.6(3)
C006 C009 C00A O003 178.3(3)
C007 C009 C00A O003 -0.6(5)
C006 C009 C00A C00C -0.2(4)
C007 C009 C00A C00C -179.1(3)
C00C C005 C00B C00F 34.0(5)
C004 C005 C00B C00F -145.4(3)
C00C C005 C00B C00H -145.1(3)
C004 C005 C00B C00H 35.5(5)
C004 C005 C00C C00A -1.1(4)
C00B C005 C00C C00A 179.5(3)
O003 C00A C00C C005 -177.3(3)
C009 C00A C00C C005 1.3(5)
C008 C007 C00D C00E 1.7(5)
C009 C007 C00D C00E -176.9(3)
C007 C00D C00E C00J -0.5(5)
C00H C00B C00F C00L -0.5(5)
C005 C00B C00F C00L -179.6(3)
C007 C008 C00G C00J 0.9(5)
C00F C00B C00H C00K 1.2(5)
C005 C00B C00H C00K -179.7(3)
C004 N002 C00I O001 -2.8(3)
C004 N002 C00I C00M 113.0(3)
C004 N002 C00I C00N -120.0(3)
C006 O001 C00I N002 3.4(3)
C006 O001 C00I C00M -114.3(3)
C006 O001 C00I C00N 121.9(3)
C00D C00E C00J C00G -0.6(5)
C008 C00G C00J C00E 0.4(5)
C00B C00H C00K C00O -0.9(5)
C00B C00F C00L C00O -0.5(5)
C00H C00K C00O C00L -0.1(5)
C00F C00L C00O C00K 0.8(5)
